data_4309775
loop_
_publ_author_name
'Shinya Hayami'
'Reiko Moriyama'
'Yuji Shigeyoshi'
'Ryo Kawajiri'
'Tadaoki Mitani'
'Motoko Akita'
'Katsuya Inoue'
'Yonezo Maeda'

_publ_section_title
;
Spin-Crossover Cobalt(II) Compound with Banana-Shaped Structure
;
_journal_name_full 'Inorganic Chemistry'
_journal_page_first 7295
_journal_page_last 7297
_journal_paper_doi 10.1021/ic051059f
_journal_volume 44
_journal_year 2005
_chemical_formula_sum 'C113 H132 B2 Co N6 O3'
_chemical_formula_weight 1702.88
_space_group_IT_number 14
_symmetry_cell_setting monoclinic
_symmetry_Int_Tables_number 14
_symmetry_space_group_name_Hall '-P 2yab'
_symmetry_space_group_name_H-M 'P 1 21/a 1'
_cell_angle_alpha 90
_cell_angle_beta 98.370(2)
_cell_angle_gamma 90
_cell_formula_units_Z 4
_cell_length_a 19.011(1)
_cell_length_b 21.985(1)
_cell_length_c 23.380(1)
_cell_measurement_reflns_used 18464
_cell_measurement_temperature 133.2
_cell_measurement_theta_max 27.5
_cell_measurement_theta_min 3.1
_cell_volume 9667.7(8)
_computing_cell_refinement CRYSTALCLEAR
_computing_data_collection CRYSTALCLEAR
_computing_data_reduction 'teXsan Ver. 1.11'
_computing_publication_material 'teXsan Ver. 1.11'
_computing_structure_refinement 'teXsan Ver. 1.10'
_computing_structure_solution SIR92
_diffrn_detector_area_resol_mean 14.62
_diffrn_measured_fraction_theta_full 0.9466
_diffrn_measured_fraction_theta_max 0.9466
_diffrn_measurement_device_type 'Rigaku/MSC Mercury CCD'
_diffrn_measurement_method \w
_diffrn_radiation_type 'Mo K\a'
_diffrn_radiation_wavelength 0.7107
_diffrn_reflns_av_R_equivalents 0.038
_diffrn_reflns_limit_h_max 19
_diffrn_reflns_limit_h_min -24
_diffrn_reflns_limit_k_max 28
_diffrn_reflns_limit_k_min -22
_diffrn_reflns_limit_l_max 24
_diffrn_reflns_limit_l_min -29
_diffrn_reflns_number 340
_diffrn_reflns_theta_full 27.49
_diffrn_reflns_theta_max 27.49
_exptl_absorpt_coefficient_mu 0.233
_exptl_absorpt_correction_type none
_exptl_crystal_colour Orange
_exptl_crystal_density_diffrn 1.170
_exptl_crystal_density_method 'not measured'
_exptl_crystal_description Block
_exptl_crystal_size_max 0.600
_exptl_crystal_size_mid 0.300
_exptl_crystal_size_min 0.300
_refine_diff_density_max 1.08
_refine_diff_density_min -1.17
_refine_ls_extinction_method none
_refine_ls_goodness_of_fit_ref 2.229
_refine_ls_hydrogen_treatment noref
_refine_ls_number_parameters 1126
_refine_ls_number_reflns 12511
_refine_ls_R_factor_gt 0.0819
_refine_ls_shift/su_max 0.3458
_refine_ls_structure_factor_coef Fsqd
_refine_ls_weighting_details 'w = 1/[\s^2^(Fo^2^) + (0.05000(Max(Fo^2^,0) + 2Fc^2^)/3)^2^]'
_refine_ls_weighting_scheme calc
_refine_ls_wR_factor_ref 0.1984
_reflns_number_gt 12511
_reflns_number_total 21009
_reflns_threshold_expression F^2^>3.0\s(F^2^)
_cod_data_source_file ic051059fsi20050628_022906.cif
_cod_data_source_block '_Co(C16-terpy)2BPh4-130K'
_cod_original_cell_volume 9667.4(9)
_cod_original_formula_sum 'C113 H132 B2 Co N6 O3 '
_cod_database_code 4309775

loop_
_symmetry_equiv_pos_as_xyz
x,y,z
1/2-x,1/2+y,-z
-x,-y,-z
1/2+x,1/2-y,z

loop_
_atom_site_label
_atom_site_type_symbol
_atom_site_fract_x
_atom_site_fract_y
_atom_site_fract_z
_atom_site_U_iso_or_equiv
_atom_site_adp_type
_atom_site_occupancy
_atom_site_calc_flag
_atom_site_refinement_flags
_atom_site_disorder_assembly
_atom_site_disorder_group
Co(1) Co 0.75254(3) 0.06288(2) 0.75236(2) 0.0228(1) Uani 1.00 d . . .
O(1) O 0.7004(1) -0.2093(1) 0.7729(1) 0.0369(8) Uani 1.00 d . . .
O(2) O 0.7513(2) 0.3418(1) 0.7620(1) 0.050(1) Uani 1.00 d . . .
O(3) O 0.9915(3) 0.0294(4) 0.4288(3) 0.146(3) Uani 1.00 d . . .
N(1) N 0.8353(2) 0.0371(1) 0.8193(1) 0.0253(9) Uani 1.00 d . . .
N(2) N 0.7453(2) -0.0289(1) 0.7544(1) 0.0231(8) Uani 1.00 d . . .
N(3) N 0.6696(2) 0.0440(2) 0.6838(1) 0.0264(9) Uani 1.00 d . . .
N(4) N 0.6784(2) 0.0854(2) 0.8112(1) 0.0275(9) Uani 1.00 d . . .
N(5) N 0.7562(2) 0.1551(1) 0.7560(1) 0.0248(9) Uani 1.00 d . . .
N(6) N 0.8261(2) 0.0873(2) 0.6941(1) 0.0289(9) Uani 1.00 d . . .
C(1) C 0.8814(2) 0.0755(2) 0.8495(2) 0.031(1) Uani 1.00 d . . .
C(2) C 0.9356(2) 0.0553(2) 0.8914(2) 0.037(1) Uani 1.00 d . . .
C(3) C 0.9422(2) -0.0065(2) 0.9025(2) 0.036(1) Uani 1.00 d . . .
C(4) C 0.8949(2) -0.0462(2) 0.8716(2) 0.030(1) Uani 1.00 d . . .
C(5) C 0.8415(2) -0.0232(2) 0.8305(2) 0.024(1) Uani 1.00 d . . .
C(6) C 0.7865(2) -0.0609(2) 0.7954(2) 0.0227(10) Uani 1.00 d . . .
C(7) C 0.7760(2) -0.1224(2) 0.8037(2) 0.029(1) Uani 1.00 d . . .
C(8) C 0.7198(2) -0.1508(2) 0.7685(2) 0.029(1) Uani 1.00 d . . .
C(9) C 0.6773(2) -0.1177(2) 0.7254(2) 0.030(1) Uani 1.00 d . . .
C(10) C 0.6918(2) -0.0569(2) 0.7197(2) 0.024(1) Uani 1.00 d . . .
C(11) C 0.6513(2) -0.0152(2) 0.6767(2) 0.026(1) Uani 1.00 d . . .
C(12) C 0.5996(2) -0.0352(2) 0.6324(2) 0.036(1) Uani 1.00 d . . .
C(13) C 0.5648(2) 0.0076(2) 0.5953(2) 0.040(1) Uani 1.00 d . . .
C(14) C 0.5818(2) 0.0681(2) 0.6032(2) 0.041(1) Uani 1.00 d . . .
C(15) C 0.6349(2) 0.0845(2) 0.6473(2) 0.035(1) Uani 1.00 d . . .
C(16) C 0.7453(2) -0.2476(2) 0.8132(2) 0.037(1) Uani 1.00 d . . .
C(17) C 0.7151(2) -0.3112(2) 0.8113(2) 0.038(1) Uani 1.00 d . . .
C(18) C 0.7703(3) -0.3567(2) 0.8385(2) 0.045(1) Uani 1.00 d . . .
C(19) C 0.7438(3) -0.4199(2) 0.8432(2) 0.047(1) Uani 1.00 d . . .
C(20) C 0.8006(3) -0.4671(2) 0.8634(2) 0.056(2) Uani 1.00 d . . .
C(21) C 0.7727(3) -0.5314(2) 0.8677(2) 0.058(2) Uani 1.00 d . . .
C(22) C 0.8288(3) -0.5790(2) 0.8831(2) 0.061(2) Uani 1.00 d . . .
C(23) C 0.8720(3) -0.5727(2) 0.9428(2) 0.058(2) Uani 1.00 d . . .
C(24) C 0.9206(3) -0.6259(3) 0.9581(3) 0.064(2) Uani 1.00 d . . .
C(25) C 0.9749(4) -0.6168(3) 1.0111(3) 0.087(3) Uani 1.00 d . . .
C(26) C 0.9447(3) -0.6192(3) 1.0678(3) 0.070(2) Uani 1.00 d . . .
C(27) C 0.9960(4) -0.6076(3) 1.1208(3) 0.083(2) Uani 1.00 d . . .
C(28) C 0.9680(4) -0.6170(3) 1.1771(3) 0.087(3) Uani 1.00 d . . .
C(29) C 1.0166(4) -0.5956(4) 1.2312(3) 0.084(3) Uani 1.00 d . . .
C(30) C 1.0294(4) -0.5302(4) 1.2435(3) 0.093(3) Uani 1.00 d . . .
C(31) C 1.0774(4) -0.5136(5) 1.2926(3) 0.114(3) Uani 1.00 d . . .
C(32) C 0.6406(2) 0.0466(2) 0.8387(2) 0.032(1) Uani 1.00 d . . .
C(33) C 0.5949(2) 0.0653(2) 0.8755(2) 0.042(1) Uani 1.00 d . . .
C(34) C 0.5878(3) 0.1257(2) 0.8847(2) 0.049(2) Uani 1.00 d . . .
C(35) C 0.6252(2) 0.1677(2) 0.8564(2) 0.039(1) Uani 1.00 d . . .
C(36) C 0.6710(2) 0.1456(2) 0.8201(2) 0.026(1) Uani 1.00 d . . .
C(37) C 0.7148(2) 0.1855(2) 0.7891(2) 0.025(1) Uani 1.00 d . . .
C(38) C 0.7144(2) 0.2479(2) 0.7913(2) 0.032(1) Uani 1.00 d . . .
C(39) C 0.7561(2) 0.2811(2) 0.7582(2) 0.036(1) Uani 1.00 d . . .
C(40) C 0.7990(2) 0.2497(2) 0.7237(2) 0.033(1) Uani 1.00 d . . .
C(41) C 0.7978(2) 0.1865(2) 0.7246(2) 0.027(1) Uani 1.00 d . . .
C(42) C 0.8413(2) 0.1471(2) 0.6920(2) 0.027(1) Uani 1.00 d . . .
C(43) C 0.8946(2) 0.1692(2) 0.6625(2) 0.034(1) Uani 1.00 d . . .
C(44) C 0.9323(2) 0.1287(2) 0.6346(2) 0.042(1) Uani 1.00 d . . .
C(45) C 0.9167(3) 0.0676(2) 0.6354(2) 0.045(1) Uani 1.00 d . . .
C(46) C 0.8627(2) 0.0489(2) 0.6657(2) 0.039(1) Uani 1.00 d . . .
C(47) C 0.7862(3) 0.3799(2) 0.7241(2) 0.052(2) Uani 1.00 d . . .
C(48) C 0.7457(3) 0.3829(2) 0.6648(2) 0.061(2) Uani 1.00 d . . .
C(49) C 0.6721(3) 0.4108(3) 0.6599(3) 0.085(3) Uani 1.00 d . . .
C(50) C 0.6708(4) 0.4755(4) 0.6743(3) 0.099(3) Uani 1.00 d . . .
C(51) C 0.7070(4) 0.5196(3) 0.6379(3) 0.081(2) Uani 1.00 d . . .
C(52) C 0.7155(4) 0.5815(4) 0.6622(3) 0.085(3) Uani 1.00 d . . .
C(53) C 0.7532(3) 0.6254(3) 0.6286(3) 0.071(2) Uani 1.00 d . . .
C(54) C 0.7713(3) 0.6852(4) 0.6579(3) 0.077(2) Uani 1.00 d . . .
C(55) C 0.8063(3) 0.7285(3) 0.6237(3) 0.080(2) Uani 1.00 d . . .
C(56) C 0.8275(4) 0.7877(5) 0.6532(5) 0.144(4) Uani 1.00 d . . .
C(57) C 0.8700(5) 0.8243(5) 0.6389(7) 0.181(5) Uani 1.00 d . . .
C(58) C 0.8940(4) 0.8834(3) 0.6689(4) 0.107(3) Uani 1.00 d . . .
C(59) C 0.9567(4) 0.8799(3) 0.7138(4) 0.100(3) Uani 1.00 d . . .
C(60) C 0.9850(4) 0.9414(3) 0.7365(3) 0.077(2) Uani 1.00 d . . .
C(61) C 1.0467(4) 0.9436(4) 0.7824(3) 0.089(3) Uani 1.00 d . . .
C(62) C 1.0698(4) 1.0055(3) 0.8011(3) 0.087(3) Uani 1.00 d . . .
C(63) C 1.0664(2) 0.1885(2) 0.9223(2) 0.028(1) Uani 1.00 d . . .
C(64) C 1.0863(2) 0.1622(2) 0.8725(2) 0.032(1) Uani 1.00 d . . .
C(65) C 1.0481(2) 0.1712(2) 0.8174(2) 0.040(1) Uani 1.00 d . . .
C(66) C 0.9882(2) 0.2078(2) 0.8105(2) 0.041(1) Uani 1.00 d . . .
C(67) C 0.9667(2) 0.2348(2) 0.8585(2) 0.042(1) Uani 1.00 d . . .
C(68) C 1.0045(2) 0.2252(2) 0.9128(2) 0.033(1) Uani 1.00 d . . .
C(69) C 1.0674(2) 0.1922(2) 1.0391(2) 0.028(1) Uani 1.00 d . . .
C(70) C 0.9999(2) 0.1655(2) 1.0361(2) 0.037(1) Uani 1.00 d . . .
C(71) C 0.9597(2) 0.1691(2) 1.0811(2) 0.046(1) Uani 1.00 d . . .
C(72) C 0.9860(2) 0.1994(2) 1.1316(2) 0.044(1) Uani 1.00 d . . .
C(73) C 1.0524(2) 0.2249(2) 1.1366(2) 0.039(1) Uani 1.00 d . . .
C(74) C 1.0918(2) 0.2214(2) 1.0911(2) 0.030(1) Uani 1.00 d . . .
C(75) C 1.1756(2) 0.2381(2) 0.9846(2) 0.028(1) Uani 1.00 d . . .
C(76) C 1.1678(2) 0.2984(2) 1.0029(2) 0.037(1) Uani 1.00 d . . .
C(77) C 1.2176(3) 0.3439(2) 0.9975(2) 0.045(1) Uani 1.00 d . . .
C(78) C 1.2775(2) 0.3306(2) 0.9728(2) 0.045(1) Uani 1.00 d . . .
C(79) C 1.2867(2) 0.2726(2) 0.9534(2) 0.042(1) Uani 1.00 d . . .
C(80) C 1.2372(2) 0.2274(2) 0.9596(2) 0.033(1) Uani 1.00 d . . .
C(81) C 1.1547(2) 0.1180(2) 0.9993(2) 0.026(1) Uani 1.00 d . . .
C(82) C 1.2161(2) 0.1130(2) 1.0405(2) 0.028(1) Uani 1.00 d . . .
C(83) C 1.2476(2) 0.0578(2) 1.0568(2) 0.033(1) Uani 1.00 d . . .
C(84) C 1.2205(2) 0.0041(2) 1.0323(2) 0.037(1) Uani 1.00 d . . .
C(85) C 1.1604(2) 0.0069(2) 0.9910(2) 0.038(1) Uani 1.00 d . . .
C(86) C 1.1286(2) 0.0628(2) 0.9753(2) 0.033(1) Uani 1.00 d . . .
C(87) C 0.9215(2) 0.3125(2) 0.4632(2) 0.030(1) Uani 1.00 d . . .
C(88) C 0.8924(2) 0.2743(2) 0.4179(2) 0.037(1) Uani 1.00 d . . .
C(89) C 0.9230(3) 0.2669(2) 0.3680(2) 0.044(1) Uani 1.00 d . . .
C(90) C 0.9848(3) 0.2969(2) 0.3615(2) 0.042(1) Uani 1.00 d . . .
C(91) C 1.0148(2) 0.3352(2) 0.4050(2) 0.038(1) Uani 1.00 d . . .
C(92) C 0.9840(2) 0.3425(2) 0.4542(2) 0.033(1) Uani 1.00 d . . .
C(93) C 0.8583(2) 0.3970(2) 0.5149(2) 0.034(1) Uani 1.00 d . . .
C(94) C 0.8037(2) 0.4129(3) 0.4698(2) 0.050(2) Uani 1.00 d . . .
C(95) C 0.7776(3) 0.4724(4) 0.4613(3) 0.070(2) Uani 1.00 d . . .
C(96) C 0.8068(4) 0.5182(3) 0.4966(4) 0.076(2) Uani 1.00 d . . .
C(97) C 0.8616(3) 0.5053(2) 0.5399(3) 0.058(2) Uani 1.00 d . . .
C(98) C 0.8862(2) 0.4460(2) 0.5488(2) 0.040(1) Uani 1.00 d . . .
C(99) C 0.9434(2) 0.3142(2) 0.5802(2) 0.028(1) Uani 1.00 d . . .
C(100) C 0.9311(2) 0.3353(2) 0.6344(2) 0.032(1) Uani 1.00 d . . .
C(101) C 0.9767(2) 0.3231(2) 0.6859(2) 0.040(1) Uani 1.00 d . . .
C(102) C 1.0356(2) 0.2873(2) 0.6849(2) 0.043(1) Uani 1.00 d . . .
C(103) C 1.0490(2) 0.2642(2) 0.6319(2) 0.040(1) Uani 1.00 d . . .
C(104) C 1.0041(2) 0.2781(2) 0.5816(2) 0.032(1) Uani 1.00 d . . .
C(105) C 0.8184(2) 0.2801(2) 0.5282(2) 0.035(1) Uani 1.00 d . . .
C(106) C 0.7497(2) 0.2990(2) 0.5338(2) 0.047(1) Uani 1.00 d . . .
C(107) C 0.6955(3) 0.2582(3) 0.5399(2) 0.058(2) Uani 1.00 d . . .
C(108) C 0.7085(3) 0.1971(3) 0.5418(2) 0.060(2) Uani 1.00 d . . .
C(109) C 0.7765(3) 0.1759(2) 0.5374(2) 0.059(2) Uani 1.00 d . . .
C(110) C 0.8304(3) 0.2175(2) 0.5300(2) 0.046(1) Uani 1.00 d . . .
C(111) C 1.0095(6) 0.0751(6) 0.4597(4) 0.125(4) Uani 1.00 d . . .
C(112) C 1.0785(9) 0.0767(8) 0.4922(5) 0.262(8) Uani 1.00 d . . .
C(113) C 0.9645(10) 0.1188(6) 0.4610(7) 0.238(8) Uani 1.00 d . . .
B(1) B 1.1157(2) 0.1840(2) 0.9863(2) 0.028(1) Uani 1.00 d . . .
B(2) B 0.8854(2) 0.3267(2) 0.5217(2) 0.030(1) Uani 1.00 d . . .
H(1) H 0.8753 0.1186 0.8421 0.0385 Uiso 1.00 calc . . .
H(2) H 0.9689 0.0848 0.9117 0.0452 Uiso 1.00 calc . . .
H(3) H 0.9792 -0.0216 0.9319 0.0441 Uiso 1.00 calc . . .
H(4) H 0.8985 -0.0894 0.8786 0.0358 Uiso 1.00 calc . . .
H(5) H 0.8064 -0.1447 0.8329 0.0362 Uiso 1.00 calc . . .
H(6) H 0.6388 -0.1368 0.7003 0.0365 Uiso 1.00 calc . . .
H(7) H 0.5877 -0.0778 0.6280 0.0463 Uiso 1.00 calc . . .
H(8) H 0.5291 -0.0053 0.5640 0.0478 Uiso 1.00 calc . . .
H(9) H 0.5565 0.0982 0.5783 0.0496 Uiso 1.00 calc . . .
H(10) H 0.6492 0.1266 0.6515 0.0441 Uiso 1.00 calc . . .
H(11) H 0.7929 -0.2482 0.8038 0.0467 Uiso 1.00 calc . . .
H(12) H 0.7480 -0.2313 0.8519 0.0467 Uiso 1.00 calc . . .
H(13) H 0.6740 -0.3124 0.8306 0.0489 Uiso 1.00 calc . . .
H(14) H 0.6996 -0.3223 0.7713 0.0489 Uiso 1.00 calc . . .
H(15) H 0.8093 -0.3578 0.8165 0.0556 Uiso 1.00 calc . . .
H(16) H 0.7890 -0.3428 0.8769 0.0556 Uiso 1.00 calc . . .
H(17) H 0.7101 -0.4202 0.8699 0.0559 Uiso 1.00 calc . . .
H(18) H 0.7197 -0.4320 0.8061 0.0559 Uiso 1.00 calc . . .
H(19) H 0.8350 -0.4673 0.8363 0.0729 Uiso 1.00 calc . . .
H(20) H 0.8259 -0.4550 0.9002 0.0729 Uiso 1.00 calc . . .
H(21) H 0.7414 -0.5320 0.8971 0.0728 Uiso 1.00 calc . . .
H(22) H 0.7433 -0.5418 0.8317 0.0728 Uiso 1.00 calc . . .
H(23) H 0.8053 -0.6194 0.8802 0.0744 Uiso 1.00 calc . . .
H(24) H 0.8595 -0.5789 0.8541 0.0744 Uiso 1.00 calc . . .
H(25) H 0.8986 -0.5359 0.9442 0.0738 Uiso 1.00 calc . . .
H(26) H 0.8396 -0.5694 0.9712 0.0738 Uiso 1.00 calc . . .
H(27) H 0.8928 -0.6611 0.9644 0.0765 Uiso 1.00 calc . . .
H(28) H 0.9442 -0.6346 0.9249 0.0765 Uiso 1.00 calc . . .
H(29) H 1.0124 -0.6473 1.0111 0.1007 Uiso 1.00 calc . . .
H(30) H 0.9979 -0.5778 1.0075 0.1007 Uiso 1.00 calc . . .
H(31) H 0.9058 -0.5910 1.0650 0.0892 Uiso 1.00 calc . . .
H(32) H 0.9246 -0.6596 1.0708 0.0892 Uiso 1.00 calc . . .
H(33) H 1.0383 -0.6320 1.1214 0.0950 Uiso 1.00 calc . . .
H(34) H 1.0129 -0.5649 1.1202 0.0950 Uiso 1.00 calc . . .
H(35) H 0.9237 -0.5943 1.1738 0.1103 Uiso 1.00 calc . . .
H(36) H 0.9568 -0.6589 1.1789 0.1103 Uiso 1.00 calc . . .
H(37) H 0.9992 -0.6124 1.2644 0.1023 Uiso 1.00 calc . . .
H(38) H 1.0632 -0.6140 1.2301 0.1023 Uiso 1.00 calc . . .
H(39) H 1.0470 -0.5130 1.2096 0.1070 Uiso 1.00 calc . . .
H(40) H 0.9842 -0.5117 1.2451 0.1070 Uiso 1.00 calc . . .
H(41) H 1.0607 -0.5275 1.3271 0.1266 Uiso 1.00 calc . . .
H(42) H 1.1236 -0.5289 1.2917 0.1266 Uiso 1.00 calc . . .
H(43) H 1.0812 -0.4691 1.2960 0.1266 Uiso 1.00 calc . . .
H(44) H 0.6469 0.0041 0.8326 0.0402 Uiso 1.00 calc . . .
H(45) H 0.5683 0.0359 0.8943 0.0502 Uiso 1.00 calc . . .
H(46) H 0.5555 0.1393 0.9108 0.0607 Uiso 1.00 calc . . .
H(47) H 0.6202 0.2111 0.8617 0.0490 Uiso 1.00 calc . . .
H(48) H 0.6859 0.2685 0.8158 0.0367 Uiso 1.00 calc . . .
H(49) H 0.8285 0.2712 0.7006 0.0416 Uiso 1.00 calc . . .
H(50) H 0.9037 0.2126 0.6621 0.0441 Uiso 1.00 calc . . .
H(51) H 0.9697 0.1428 0.6142 0.0499 Uiso 1.00 calc . . .
H(52) H 0.9423 0.0385 0.6154 0.0543 Uiso 1.00 calc . . .
H(53) H 0.8506 0.0066 0.6657 0.0473 Uiso 1.00 calc . . .
H(54) H 0.7912 0.4205 0.7403 0.0626 Uiso 1.00 calc . . .
H(55) H 0.8338 0.3648 0.7235 0.0626 Uiso 1.00 calc . . .
H(56) H 0.7725 0.4057 0.6406 0.0724 Uiso 1.00 calc . . .
H(57) H 0.7420 0.3416 0.6500 0.0724 Uiso 1.00 calc . . .
H(58) H 0.6473 0.4059 0.6206 0.1046 Uiso 1.00 calc . . .
H(59) H 0.6438 0.3876 0.6842 0.1046 Uiso 1.00 calc . . .
H(60) H 0.6230 0.4891 0.6755 0.1417 Uiso 1.00 calc . . .
H(61) H 0.6954 0.4797 0.7146 0.1417 Uiso 1.00 calc . . .
H(62) H 0.7531 0.5043 0.6328 0.1007 Uiso 1.00 calc . . .
H(63) H 0.6791 0.5215 0.5995 0.1007 Uiso 1.00 calc . . .
H(64) H 0.6679 0.5978 0.6645 0.1022 Uiso 1.00 calc . . .
H(65) H 0.7394 0.5791 0.7009 0.1022 Uiso 1.00 calc . . .
H(66) H 0.7964 0.6061 0.6208 0.0853 Uiso 1.00 calc . . .
H(67) H 0.7244 0.6328 0.5918 0.0853 Uiso 1.00 calc . . .
H(68) H 0.7288 0.7036 0.6669 0.0962 Uiso 1.00 calc . . .
H(69) H 0.8025 0.6780 0.6933 0.0962 Uiso 1.00 calc . . .
H(70) H 0.8478 0.7095 0.6113 0.0982 Uiso 1.00 calc . . .
H(71) H 0.7747 0.7384 0.5885 0.0982 Uiso 1.00 calc . . .
H(72) H 0.7864 0.8062 0.6656 0.1566 Uiso 1.00 calc . . .
H(73) H 0.8566 0.7750 0.6928 0.1566 Uiso 1.00 calc . . .
H(74) H 0.9051 0.8044 0.6193 0.1632 Uiso 1.00 calc . . .
H(75) H 0.8355 0.8389 0.5962 0.1632 Uiso 1.00 calc . . .
H(76) H 0.9060 0.9141 0.6414 0.1387 Uiso 1.00 calc . . .
H(77) H 0.8555 0.8988 0.6859 0.1387 Uiso 1.00 calc . . .
H(78) H 0.9433 0.8566 0.7458 0.1298 Uiso 1.00 calc . . .
H(79) H 0.9939 0.8581 0.6995 0.1298 Uiso 1.00 calc . . .
H(80) H 0.9959 0.9643 0.7038 0.0910 Uiso 1.00 calc . . .
H(81) H 0.9456 0.9626 0.7504 0.0910 Uiso 1.00 calc . . .
H(82) H 1.0361 0.9206 0.8160 0.1094 Uiso 1.00 calc . . .
H(83) H 1.0864 0.9222 0.7694 0.1094 Uiso 1.00 calc . . .
H(84) H 1.1111 1.0055 0.8316 0.1068 Uiso 1.00 calc . . .
H(85) H 1.0830 1.0290 0.7699 0.1068 Uiso 1.00 calc . . .
H(86) H 1.0329 1.0272 0.8167 0.1068 Uiso 1.00 calc . . .
H(87) H 1.1275 0.1361 0.8771 0.0426 Uiso 1.00 calc . . .
H(88) H 1.0633 0.1517 0.7841 0.0482 Uiso 1.00 calc . . .
H(89) H 0.9624 0.2144 0.7726 0.0504 Uiso 1.00 calc . . .
H(90) H 0.9246 0.2605 0.8539 0.0514 Uiso 1.00 calc . . .
H(91) H 0.9886 0.2435 0.9457 0.0383 Uiso 1.00 calc . . .
H(92) H 0.9810 0.1443 1.0017 0.0440 Uiso 1.00 calc . . .
H(93) H 0.9134 0.1504 1.0768 0.0564 Uiso 1.00 calc . . .
H(94) H 0.9577 0.2030 1.1623 0.0532 Uiso 1.00 calc . . .
H(95) H 1.0718 0.2445 1.1728 0.0471 Uiso 1.00 calc . . .
H(96) H 1.1387 0.2407 1.0952 0.0372 Uiso 1.00 calc . . .
H(97) H 1.1257 0.3087 1.0190 0.0442 Uiso 1.00 calc . . .
H(98) H 1.2108 0.3843 1.0117 0.0571 Uiso 1.00 calc . . .
H(99) H 1.3128 0.3613 0.9696 0.0540 Uiso 1.00 calc . . .
H(100) H 1.3285 0.2630 0.9359 0.0498 Uiso 1.00 calc . . .
H(101) H 1.2449 0.1872 0.9459 0.0406 Uiso 1.00 calc . . .
H(102) H 1.2372 0.1499 1.0574 0.0346 Uiso 1.00 calc . . .
H(103) H 1.2892 0.0570 1.0858 0.0413 Uiso 1.00 calc . . .
H(104) H 1.2434 -0.0339 1.0431 0.0434 Uiso 1.00 calc . . .
H(105) H 1.1395 -0.0296 0.9730 0.0457 Uiso 1.00 calc . . .
H(106) H 1.0872 0.0631 0.9466 0.0405 Uiso 1.00 calc . . .
H(107) H 0.8500 0.2520 0.4222 0.0460 Uiso 1.00 calc . . .
H(108) H 0.9010 0.2403 0.3384 0.0547 Uiso 1.00 calc . . .
H(109) H 1.0056 0.2917 0.3266 0.0491 Uiso 1.00 calc . . .
H(110) H 1.0581 0.3568 0.4013 0.0467 Uiso 1.00 calc . . .
H(111) H 1.0065 0.3690 0.4842 0.0387 Uiso 1.00 calc . . .
H(112) H 0.7836 0.3809 0.4431 0.0633 Uiso 1.00 calc . . .
H(113) H 0.7382 0.4791 0.4291 0.0821 Uiso 1.00 calc . . .
H(114) H 0.7878 0.5590 0.4913 0.0958 Uiso 1.00 calc . . .
H(115) H 0.8844 0.5375 0.5641 0.0732 Uiso 1.00 calc . . .
H(116) H 0.9237 0.4380 0.5801 0.0500 Uiso 1.00 calc . . .
H(117) H 0.8886 0.3592 0.6360 0.0376 Uiso 1.00 calc . . .
H(118) H 0.9677 0.3403 0.7222 0.0459 Uiso 1.00 calc . . .
H(119) H 1.0674 0.2788 0.7198 0.0507 Uiso 1.00 calc . . .
H(120) H 1.0892 0.2374 0.6301 0.0473 Uiso 1.00 calc . . .
H(121) H 1.0150 0.2622 0.5455 0.0386 Uiso 1.00 calc . . .
H(122) H 0.7390 0.3426 0.5331 0.0576 Uiso 1.00 calc . . .
H(123) H 0.6488 0.2724 0.5436 0.0764 Uiso 1.00 calc . . .
H(124) H 0.6707 0.1682 0.5453 0.0717 Uiso 1.00 calc . . .
H(125) H 0.7866 0.1326 0.5387 0.0723 Uiso 1.00 calc . . .
H(126) H 0.8781 0.2021 0.5262 0.0588 Uiso 1.00 calc . . .
H(127) H 1.0875 0.0422 0.5202 0.2573 Uiso 1.00 calc . . .
H(128) H 1.1170 0.0709 0.4679 0.2573 Uiso 1.00 calc . . .
H(129) H 1.0908 0.1124 0.5142 0.2573 Uiso 1.00 calc . . .
H(130) H 0.9779 0.1536 0.4827 0.2792 Uiso 1.00 calc . . .
H(131) H 0.9470 0.1349 0.4200 0.2792 Uiso 1.00 calc . . .
H(132) H 0.9181 0.1051 0.4721 0.2792 Uiso 1.00 calc . . .

loop_
_atom_site_aniso_label
_atom_site_aniso_U_11
_atom_site_aniso_U_22
_atom_site_aniso_U_33
_atom_site_aniso_U_12
_atom_site_aniso_U_13
_atom_site_aniso_U_23
Co(1) 0.0253(3) 0.0194(3) 0.0241(3) 0.0012(2) 0.0048(2) 0.0003(2)
O(1) 0.041(2) 0.020(2) 0.047(2) -0.005(1) -0.003(1) 0.001(1)
O(2) 0.076(2) 0.021(2) 0.062(2) -0.005(2) 0.040(2) -0.003(1)
O(3) 0.139(5) 0.151(6) 0.153(6) 0.024(5) 0.043(4) -0.040(5)
N(1) 0.028(2) 0.021(2) 0.027(2) -0.004(1) 0.006(1) -0.001(1)
N(2) 0.024(2) 0.023(2) 0.023(2) 0.000(1) 0.005(1) 0.000(1)
N(3) 0.024(2) 0.025(2) 0.029(2) 0.006(1) 0.004(1) 0.002(1)
N(4) 0.027(2) 0.025(2) 0.030(2) 0.004(1) 0.005(1) 0.000(1)
N(5) 0.026(2) 0.026(2) 0.023(2) 0.001(1) 0.005(1) 0.001(1)
N(6) 0.029(2) 0.031(2) 0.028(2) 0.005(2) 0.009(1) -0.001(2)
C(1) 0.035(2) 0.027(2) 0.032(2) -0.009(2) 0.005(2) -0.002(2)
C(2) 0.033(2) 0.044(3) 0.034(2) -0.013(2) 0.000(2) -0.002(2)
C(3) 0.028(2) 0.047(3) 0.031(2) -0.005(2) -0.001(2) 0.005(2)
C(4) 0.029(2) 0.031(3) 0.031(2) -0.001(2) 0.007(2) 0.007(2)
C(5) 0.022(2) 0.024(2) 0.027(2) -0.002(2) 0.005(2) 0.003(2)
C(6) 0.025(2) 0.020(2) 0.024(2) 0.000(2) 0.007(2) 0.000(2)
C(7) 0.032(2) 0.020(2) 0.036(2) 0.001(2) 0.008(2) 0.003(2)
C(8) 0.034(2) 0.017(2) 0.035(2) 0.000(2) 0.007(2) -0.001(2)
C(9) 0.031(2) 0.022(2) 0.036(2) -0.002(2) 0.004(2) -0.006(2)
C(10) 0.027(2) 0.020(2) 0.025(2) -0.002(2) 0.007(2) -0.005(2)
C(11) 0.027(2) 0.026(2) 0.025(2) 0.002(2) 0.005(2) -0.004(2)
C(12) 0.034(2) 0.040(3) 0.032(2) 0.001(2) 0.000(2) -0.004(2)
C(13) 0.037(2) 0.051(3) 0.029(2) 0.008(2) -0.003(2) 0.000(2)
C(14) 0.040(2) 0.050(3) 0.033(2) 0.016(2) 0.004(2) 0.011(2)
C(15) 0.035(2) 0.034(3) 0.037(2) 0.008(2) 0.011(2) 0.005(2)
C(16) 0.046(3) 0.022(2) 0.044(3) -0.002(2) 0.003(2) 0.004(2)
C(17) 0.049(3) 0.025(2) 0.041(3) -0.009(2) 0.009(2) 0.000(2)
C(18) 0.055(3) 0.026(3) 0.056(3) -0.003(2) 0.012(2) 0.003(2)
C(19) 0.071(3) 0.026(3) 0.048(3) -0.002(2) 0.020(2) 0.001(2)
C(20) 0.073(4) 0.036(3) 0.064(4) 0.002(3) 0.026(3) 0.011(3)
C(21) 0.094(4) 0.031(3) 0.053(3) 0.003(3) 0.023(3) 0.001(2)
C(22) 0.089(4) 0.039(3) 0.060(4) 0.003(3) 0.025(3) -0.001(3)
C(23) 0.064(3) 0.047(4) 0.066(4) 0.010(3) 0.019(3) -0.002(3)
C(24) 0.057(3) 0.059(4) 0.078(4) 0.010(3) 0.023(3) -0.004(3)
C(25) 0.077(4) 0.086(5) 0.106(6) 0.019(4) 0.033(4) 0.005(4)
C(26) 0.052(3) 0.075(5) 0.088(5) 0.022(3) 0.029(3) 0.014(4)
C(27) 0.080(4) 0.073(5) 0.100(5) 0.029(4) 0.028(4) 0.019(4)
C(28) 0.087(5) 0.090(5) 0.098(5) 0.012(4) 0.053(4) 0.013(4)
C(29) 0.098(5) 0.093(6) 0.067(4) 0.001(4) 0.030(4) 0.008(4)
C(30) 0.075(5) 0.110(7) 0.099(6) -0.002(4) 0.032(4) -0.011(5)
C(31) 0.094(5) 0.177(9) 0.073(5) -0.021(6) 0.021(4) -0.016(5)
C(32) 0.037(2) 0.027(2) 0.035(2) 0.000(2) 0.014(2) 0.004(2)
C(33) 0.045(3) 0.032(3) 0.055(3) -0.008(2) 0.028(2) 0.000(2)
C(34) 0.057(3) 0.042(3) 0.057(3) -0.009(2) 0.038(3) -0.009(2)
C(35) 0.047(3) 0.027(3) 0.049(3) -0.003(2) 0.026(2) -0.008(2)
C(36) 0.029(2) 0.024(2) 0.026(2) -0.002(2) 0.007(2) -0.001(2)
C(37) 0.027(2) 0.025(2) 0.023(2) 0.002(2) 0.007(2) -0.002(2)
C(38) 0.038(2) 0.029(2) 0.031(2) -0.003(2) 0.015(2) -0.005(2)
C(39) 0.047(3) 0.025(2) 0.038(3) -0.002(2) 0.015(2) -0.001(2)
C(40) 0.038(2) 0.030(2) 0.035(2) -0.004(2) 0.016(2) 0.001(2)
C(41) 0.028(2) 0.032(2) 0.020(2) 0.002(2) 0.005(2) 0.001(2)
C(42) 0.032(2) 0.028(2) 0.022(2) 0.001(2) 0.005(2) 0.004(2)
C(43) 0.042(2) 0.032(3) 0.031(2) 0.000(2) 0.014(2) 0.001(2)
C(44) 0.045(3) 0.038(3) 0.047(3) 0.001(2) 0.022(2) 0.004(2)
C(45) 0.053(3) 0.047(3) 0.040(3) 0.010(2) 0.024(2) 0.001(2)
C(46) 0.043(3) 0.038(3) 0.039(3) 0.008(2) 0.014(2) 0.000(2)
C(47) 0.069(3) 0.028(3) 0.065(3) -0.005(2) 0.036(3) 0.000(2)
C(48) 0.076(4) 0.047(3) 0.064(4) 0.009(3) 0.030(3) 0.014(3)
C(49) 0.069(4) 0.075(5) 0.119(6) 0.008(4) 0.039(4) 0.018(4)
C(50) 0.098(5) 0.089(6) 0.124(6) 0.033(5) 0.058(5) 0.031(5)
C(51) 0.085(5) 0.081(5) 0.089(5) 0.015(4) 0.049(4) 0.021(4)
C(52) 0.093(5) 0.100(6) 0.069(4) 0.033(4) 0.033(4) 0.024(4)
C(53) 0.066(4) 0.086(5) 0.062(4) 0.015(4) 0.016(3) 0.020(4)
C(54) 0.054(3) 0.111(6) 0.062(4) 0.032(4) -0.004(3) -0.020(4)
C(55) 0.042(3) 0.095(5) 0.109(5) 0.007(3) 0.024(3) -0.030(4)
C(56) 0.086(6) 0.143(9) 0.22(1) -0.035(6) 0.076(6) -0.130(8)
C(57) 0.068(5) 0.099(7) 0.39(2) 0.000(5) 0.067(8) -0.098(10)
C(58) 0.072(5) 0.064(5) 0.185(9) 0.011(4) 0.024(5) -0.049(5)
C(59) 0.079(5) 0.063(5) 0.162(8) 0.011(4) 0.033(5) 0.027(5)
C(60) 0.086(4) 0.067(5) 0.083(5) 0.037(4) 0.029(4) 0.022(4)
C(61) 0.092(5) 0.086(6) 0.096(5) 0.023(4) 0.040(4) 0.022(4)
C(62) 0.106(5) 0.072(5) 0.092(5) 0.013(4) 0.047(4) 0.001(4)
C(63) 0.029(2) 0.022(2) 0.034(2) -0.006(2) 0.009(2) 0.007(2)
C(64) 0.037(2) 0.025(2) 0.036(2) -0.005(2) 0.016(2) 0.002(2)
C(65) 0.054(3) 0.037(3) 0.030(2) -0.011(2) 0.012(2) 0.002(2)
C(66) 0.048(3) 0.045(3) 0.029(2) -0.014(2) 0.000(2) 0.011(2)
C(67) 0.038(2) 0.042(3) 0.045(3) 0.000(2) 0.004(2) 0.017(2)
C(68) 0.034(2) 0.030(2) 0.036(2) 0.000(2) 0.012(2) 0.010(2)
C(69) 0.031(2) 0.020(2) 0.032(2) 0.003(2) 0.008(2) 0.010(2)
C(70) 0.039(2) 0.039(3) 0.035(2) -0.005(2) 0.007(2) 0.006(2)
C(71) 0.033(2) 0.061(3) 0.046(3) -0.010(2) 0.013(2) 0.011(2)
C(72) 0.043(3) 0.054(3) 0.038(3) 0.006(2) 0.018(2) 0.011(2)
C(73) 0.044(3) 0.043(3) 0.031(2) 0.003(2) 0.010(2) 0.004(2)
C(74) 0.029(2) 0.030(2) 0.031(2) 0.005(2) 0.005(2) 0.004(2)
C(75) 0.031(2) 0.022(2) 0.029(2) 0.004(2) 0.005(2) 0.003(2)
C(76) 0.046(3) 0.025(2) 0.046(3) 0.005(2) 0.020(2) 0.006(2)
C(77) 0.063(3) 0.018(2) 0.058(3) -0.004(2) 0.020(3) -0.002(2)
C(78) 0.044(3) 0.030(3) 0.061(3) -0.013(2) 0.014(2) 0.007(2)
C(79) 0.037(2) 0.034(3) 0.059(3) -0.002(2) 0.018(2) 0.003(2)
C(80) 0.037(2) 0.020(2) 0.046(3) 0.001(2) 0.017(2) 0.004(2)
C(81) 0.027(2) 0.024(2) 0.030(2) 0.001(2) 0.009(2) 0.003(2)
C(82) 0.030(2) 0.022(2) 0.033(2) -0.002(2) 0.009(2) 0.001(2)
C(83) 0.031(2) 0.034(3) 0.035(2) 0.005(2) 0.009(2) 0.010(2)
C(84) 0.040(2) 0.027(2) 0.046(3) 0.009(2) 0.013(2) 0.005(2)
C(85) 0.050(3) 0.021(2) 0.044(3) -0.003(2) 0.014(2) 0.000(2)
C(86) 0.038(2) 0.025(2) 0.038(2) 0.000(2) 0.005(2) 0.004(2)
C(87) 0.033(2) 0.027(2) 0.029(2) 0.005(2) 0.004(2) 0.007(2)
C(88) 0.037(2) 0.044(3) 0.033(2) 0.003(2) 0.008(2) 0.003(2)
C(89) 0.049(3) 0.048(3) 0.034(3) 0.005(2) 0.005(2) -0.004(2)
C(90) 0.050(3) 0.047(3) 0.036(3) 0.019(2) 0.022(2) 0.015(2)
C(91) 0.038(2) 0.035(3) 0.044(3) 0.006(2) 0.015(2) 0.013(2)
C(92) 0.033(2) 0.033(3) 0.036(2) 0.000(2) 0.008(2) 0.006(2)
C(93) 0.029(2) 0.039(3) 0.038(2) 0.002(2) 0.016(2) 0.007(2)
C(94) 0.033(3) 0.068(4) 0.048(3) 0.010(3) 0.009(2) 0.021(3)
C(95) 0.046(3) 0.092(5) 0.076(4) 0.031(4) 0.018(3) 0.043(4)
C(96) 0.080(5) 0.052(4) 0.109(6) 0.032(4) 0.051(4) 0.034(4)
C(97) 0.071(4) 0.033(3) 0.076(4) 0.005(3) 0.033(3) 0.003(3)
C(98) 0.048(3) 0.032(3) 0.044(3) 0.001(2) 0.019(2) 0.006(2)
C(99) 0.032(2) 0.022(2) 0.033(2) -0.005(2) 0.007(2) 0.004(2)
C(100) 0.035(2) 0.032(2) 0.029(2) -0.002(2) 0.009(2) 0.003(2)
C(101) 0.046(3) 0.041(3) 0.032(2) -0.006(2) 0.010(2) 0.007(2)
C(102) 0.036(2) 0.054(3) 0.038(3) -0.010(2) 0.001(2) 0.021(2)
C(103) 0.031(2) 0.039(3) 0.050(3) 0.003(2) 0.009(2) 0.014(2)
C(104) 0.032(2) 0.033(3) 0.031(2) -0.001(2) 0.008(2) 0.006(2)
C(105) 0.040(2) 0.038(3) 0.029(2) -0.009(2) 0.006(2) 0.003(2)
C(106) 0.043(3) 0.055(3) 0.047(3) -0.012(2) 0.021(2) -0.005(2)
C(107) 0.045(3) 0.079(5) 0.054(3) -0.022(3) 0.019(2) -0.004(3)
C(108) 0.063(4) 0.074(5) 0.046(3) -0.036(3) 0.011(3) 0.004(3)
C(109) 0.075(4) 0.045(3) 0.052(3) -0.026(3) -0.006(3) 0.011(3)
C(110) 0.050(3) 0.039(3) 0.047(3) -0.014(2) 0.001(2) 0.009(2)
C(111) 0.164(10) 0.124(9) 0.089(7) -0.001(8) 0.028(6) -0.028(6)
C(112) 0.25(2) 0.38(2) 0.118(9) -0.13(2) -0.10(1) 0.05(1)
C(113) 0.31(2) 0.15(1) 0.25(2) 0.14(1) 0.05(1) -0.01(1)
B(1) 0.030(2) 0.020(2) 0.035(3) 0.002(2) 0.008(2) 0.005(2)
B(2) 0.028(2) 0.031(3) 0.031(3) -0.002(2) 0.005(2) 0.003(2)

loop_
_atom_type_symbol
_atom_type_description
_atom_type_scat_dispersion_real
_atom_type_scat_dispersion_imag
_atom_type_scat_source
C C 0.003 0.002
;International Tables for Crystallography
(1992, Vol. C, Tables 4.2.6.8 and 6.1.1.1)
;
H H 0.000 0.000
;International Tables for Crystallography
(1992, Vol. C, Table 6.1.1.2)
;
B B 0.001 0.001
;International Tables for Crystallography
(1992, Vol. C, Tables 4.2.6.8 and 6.1.1.1)
;
Co Co 0.349 0.972
;International Tables for Crystallography
(1992, Vol. C, Tables 4.2.6.8 and 6.1.1.1)
;
N N 0.006 0.003
;International Tables for Crystallography
(1992, Vol. C, Tables 4.2.6.8 and 6.1.1.1)
;
O O 0.011 0.006
;International Tables for Crystallography
(1992, Vol. C, Tables 4.2.6.8 and 6.1.1.1)
;

loop_
_geom_angle_atom_site_label_1
_geom_angle_atom_site_label_2
_geom_angle_atom_site_label_3
_geom_angle
_geom_angle_site_symmetry_1
_geom_angle_site_symmetry_2
_geom_angle_site_symmetry_3
_geom_angle_publ_flag
N(1) Co(1) N(2) 76.2(1) . . . yes
N(1) Co(1) N(3) 153.3(1) . . . yes
N(1) Co(1) N(4) 94.2(1) . . . yes
N(1) Co(1) N(5) 102.6(1) . . . yes
N(1) Co(1) N(6) 93.1(1) . . . yes
N(2) Co(1) N(3) 77.1(1) . . . yes
N(2) Co(1) N(4) 99.2(1) . . . yes
N(2) Co(1) N(5) 175.5(1) . . . yes
N(2) Co(1) N(6) 108.4(1) . . . yes
N(3) Co(1) N(4) 92.5(1) . . . yes
N(3) Co(1) N(5) 104.1(1) . . . yes
N(3) Co(1) N(6) 92.9(1) . . . yes
N(4) Co(1) N(5) 76.5(1) . . . yes
N(4) Co(1) N(6) 152.4(1) . . . yes
N(5) Co(1) N(6) 75.9(1) . . . yes
C(8) O(1) C(16) 117.7(3) . . . yes
C(39) O(2) C(47) 119.5(3) . . . yes
Co(1) N(1) C(1) 125.1(3) . . . yes
Co(1) N(1) C(5) 116.0(2) . . . yes
C(1) N(1) C(5) 118.9(3) . . . yes
Co(1) N(2) C(6) 120.2(2) . . . yes
Co(1) N(2) C(10) 119.1(2) . . . yes
C(6) N(2) C(10) 120.0(3) . . . yes
Co(1) N(3) C(11) 115.5(2) . . . yes
Co(1) N(3) C(15) 126.5(3) . . . yes
C(11) N(3) C(15) 118.0(3) . . . yes
Co(1) N(4) C(32) 127.1(3) . . . yes
Co(1) N(4) C(36) 114.5(3) . . . yes
C(32) N(4) C(36) 118.4(3) . . . yes
Co(1) N(5) C(37) 119.8(3) . . . yes
Co(1) N(5) C(41) 120.5(3) . . . yes
C(37) N(5) C(41) 119.7(3) . . . yes
Co(1) N(6) C(42) 115.3(3) . . . yes
Co(1) N(6) C(46) 126.2(3) . . . yes
C(42) N(6) C(46) 118.1(4) . . . yes
N(1) C(1) C(2) 122.1(4) . . . yes
C(1) C(2) C(3) 118.9(4) . . . yes
C(2) C(3) C(4) 119.3(4) . . . yes
C(3) C(4) C(5) 119.1(4) . . . yes
N(1) C(5) C(4) 121.7(3) . . . yes
N(1) C(5) C(6) 113.9(3) . . . yes
C(4) C(5) C(6) 124.4(4) . . . yes
N(2) C(6) C(5) 113.2(3) . . . yes
N(2) C(6) C(7) 121.9(3) . . . yes
C(5) C(6) C(7) 124.9(3) . . . yes
C(6) C(7) C(8) 118.0(4) . . . yes
O(1) C(8) C(7) 125.3(4) . . . yes
O(1) C(8) C(9) 114.6(3) . . . yes
C(7) C(8) C(9) 120.1(4) . . . yes
C(8) C(9) C(10) 118.3(3) . . . yes
N(2) C(10) C(9) 121.7(3) . . . yes
N(2) C(10) C(11) 113.3(3) . . . yes
C(9) C(10) C(11) 125.0(3) . . . yes
N(3) C(11) C(10) 114.4(3) . . . yes
N(3) C(11) C(12) 122.4(4) . . . yes
C(10) C(11) C(12) 123.2(4) . . . yes
C(11) C(12) C(13) 118.2(4) . . . yes
C(12) C(13) C(14) 119.6(4) . . . yes
C(13) C(14) C(15) 119.0(4) . . . yes
N(3) C(15) C(14) 122.8(4) . . . yes
O(1) C(16) C(17) 109.6(3) . . . yes
C(16) C(17) C(18) 111.2(4) . . . yes
C(17) C(18) C(19) 115.1(4) . . . yes
C(18) C(19) C(20) 115.2(4) . . . yes
C(19) C(20) C(21) 114.6(5) . . . yes
C(20) C(21) C(22) 115.1(5) . . . yes
C(21) C(22) C(23) 115.3(5) . . . yes
C(22) C(23) C(24) 112.3(5) . . . yes
C(23) C(24) C(25) 114.6(5) . . . yes
C(24) C(25) C(26) 114.3(5) . . . yes
C(25) C(26) C(27) 115.9(5) . . . yes
C(26) C(27) C(28) 115.8(6) . . . yes
C(27) C(28) C(29) 115.6(6) . . . yes
C(28) C(29) C(30) 121.6(6) . . . yes
C(29) C(30) C(31) 118.7(8) . . . yes
N(4) C(32) C(33) 122.8(4) . . . yes
C(32) C(33) C(34) 118.7(4) . . . yes
C(33) C(34) C(35) 120.4(4) . . . yes
C(34) C(35) C(36) 117.9(4) . . . yes
N(4) C(36) C(35) 121.8(4) . . . yes
N(4) C(36) C(37) 115.3(3) . . . yes
C(35) C(36) C(37) 122.9(4) . . . yes
N(5) C(37) C(36) 113.9(3) . . . yes
N(5) C(37) C(38) 121.4(4) . . . yes
C(36) C(37) C(38) 124.7(4) . . . yes
C(37) C(38) C(39) 119.7(4) . . . yes
O(2) C(39) C(38) 115.7(4) . . . yes
O(2) C(39) C(40) 125.2(4) . . . yes
C(38) C(39) C(40) 119.0(4) . . . yes
C(39) C(40) C(41) 118.1(4) . . . yes
N(5) C(41) C(40) 122.1(4) . . . yes
N(5) C(41) C(42) 113.5(4) . . . yes
C(40) C(41) C(42) 124.4(4) . . . yes
N(6) C(42) C(41) 114.4(3) . . . yes
N(6) C(42) C(43) 122.2(4) . . . yes
C(41) C(42) C(43) 123.5(4) . . . yes
C(42) C(43) C(44) 118.6(4) . . . yes
C(43) C(44) C(45) 120.0(4) . . . yes
C(44) C(45) C(46) 118.1(4) . . . yes
N(6) C(46) C(45) 123.1(4) . . . yes
O(2) C(47) C(48) 112.0(4) . . . yes
C(47) C(48) C(49) 115.8(5) . . . yes
C(48) C(49) C(50) 115.0(6) . . . yes
C(49) C(50) C(51) 117.9(6) . . . yes
C(50) C(51) C(52) 114.0(6) . . . yes
C(51) C(52) C(53) 115.3(6) . . . yes
C(52) C(53) C(54) 115.0(6) . . . yes
C(53) C(54) C(55) 114.5(6) . . . yes
C(54) C(55) C(56) 115.3(7) . . . yes
C(55) C(56) C(57) 126.1(9) . . . yes
C(56) C(57) C(58) 127(1) . . . yes
C(57) C(58) C(59) 116.3(8) . . . yes
C(58) C(59) C(60) 114.2(6) . . . yes
C(59) C(60) C(61) 119.2(6) . . . yes
C(60) C(61) C(62) 114.7(6) . . . yes
C(64) C(63) C(68) 115.0(4) . . . yes
C(64) C(63) B(1) 122.9(4) . . . yes
C(68) C(63) B(1) 121.7(4) . . . yes
C(63) C(64) C(65) 122.7(4) . . . yes
C(64) C(65) C(66) 119.9(4) . . . yes
C(65) C(66) C(67) 119.3(4) . . . yes
C(66) C(67) C(68) 120.3(4) . . . yes
C(63) C(68) C(67) 122.7(4) . . . yes
C(70) C(69) C(74) 114.9(4) . . . yes
C(70) C(69) B(1) 121.4(4) . . . yes
C(74) C(69) B(1) 123.5(4) . . . yes
C(69) C(70) C(71) 122.6(4) . . . yes
C(70) C(71) C(72) 120.2(4) . . . yes
C(71) C(72) C(73) 118.8(4) . . . yes
C(72) C(73) C(74) 120.3(4) . . . yes
C(69) C(74) C(73) 123.1(4) . . . yes
C(76) C(75) C(80) 114.6(4) . . . yes
C(76) C(75) B(1) 124.6(4) . . . yes
C(80) C(75) B(1) 120.7(4) . . . yes
C(75) C(76) C(77) 122.9(4) . . . yes
C(76) C(77) C(78) 120.0(4) . . . yes
C(77) C(78) C(79) 119.0(4) . . . yes
C(78) C(79) C(80) 120.7(4) . . . yes
C(75) C(80) C(79) 122.9(4) . . . yes
C(82) C(81) C(86) 114.6(4) . . . yes
C(82) C(81) B(1) 120.4(3) . . . yes
C(86) C(81) B(1) 124.8(3) . . . yes
C(81) C(82) C(83) 122.8(4) . . . yes
C(82) C(83) C(84) 121.0(4) . . . yes
C(83) C(84) C(85) 118.1(4) . . . yes
C(84) C(85) C(86) 120.3(4) . . . yes
C(81) C(86) C(85) 123.1(4) . . . yes
C(88) C(87) C(92) 114.8(4) . . . yes
C(88) C(87) B(2) 125.1(4) . . . yes
C(92) C(87) B(2) 120.0(4) . . . yes
C(87) C(88) C(89) 122.6(4) . . . yes
C(88) C(89) C(90) 120.4(4) . . . yes
C(89) C(90) C(91) 118.7(4) . . . yes
C(90) C(91) C(92) 120.6(4) . . . yes
C(87) C(92) C(91) 122.9(4) . . . yes
C(94) C(93) C(98) 114.2(4) . . . yes
C(94) C(93) B(2) 119.7(4) . . . yes
C(98) C(93) B(2) 126.0(4) . . . yes
C(93) C(94) C(95) 122.9(5) . . . yes
C(94) C(95) C(96) 119.7(5) . . . yes
C(95) C(96) C(97) 119.4(5) . . . yes
C(96) C(97) C(98) 120.6(5) . . . yes
C(93) C(98) C(97) 123.1(5) . . . yes
C(100) C(99) C(104) 114.5(4) . . . yes
C(100) C(99) B(2) 121.0(4) . . . yes
C(104) C(99) B(2) 124.3(4) . . . yes
C(99) C(100) C(101) 123.2(4) . . . yes
C(100) C(101) C(102) 120.0(4) . . . yes
C(101) C(102) C(103) 118.7(4) . . . yes
C(102) C(103) C(104) 120.2(4) . . . yes
C(99) C(104) C(103) 123.4(4) . . . yes
C(106) C(105) C(110) 116.2(4) . . . yes
C(106) C(105) B(2) 124.6(4) . . . yes
C(110) C(105) B(2) 119.1(4) . . . yes
C(105) C(106) C(107) 122.5(5) . . . yes
C(106) C(107) C(108) 120.3(5) . . . yes
C(107) C(108) C(109) 119.6(5) . . . yes
C(108) C(109) C(110) 119.5(5) . . . yes
C(105) C(110) C(109) 121.9(5) . . . yes
O(3) C(111) C(112) 118(1) . . . yes
O(3) C(111) C(113) 118(1) . . . yes
C(112) C(111) C(113) 122(1) . . . yes
C(63) B(1) C(69) 111.6(3) . . . yes
C(63) B(1) C(75) 103.7(3) . . . yes
C(63) B(1) C(81) 113.8(3) . . . yes
C(69) B(1) C(75) 113.5(3) . . . yes
C(69) B(1) C(81) 104.1(3) . . . yes
C(75) B(1) C(81) 110.3(3) . . . yes
C(87) B(2) C(93) 105.3(3) . . . yes
C(87) B(2) C(99) 110.3(3) . . . yes
C(87) B(2) C(105) 112.3(4) . . . yes
C(93) B(2) C(99) 113.8(4) . . . yes
C(93) B(2) C(105) 110.9(3) . . . yes
C(99) B(2) C(105) 104.5(3) . . . yes

loop_
_geom_bond_atom_site_label_1
_geom_bond_atom_site_label_2
_geom_bond_distance
_geom_bond_site_symmetry_1
_geom_bond_site_symmetry_2
_geom_bond_publ_flag
Co(1) N(1) 2.129(3) . . yes
Co(1) N(2) 2.024(3) . . yes
Co(1) N(3) 2.121(3) . . yes
Co(1) N(4) 2.165(3) . . yes
Co(1) N(5) 2.031(3) . . yes
Co(1) N(6) 2.158(3) . . yes
O(1) C(8) 1.344(4) . . yes
O(1) C(16) 1.446(5) . . yes
O(2) C(39) 1.343(5) . . yes
O(2) C(47) 1.447(5) . . yes
O(3) C(111) 1.26(1) . . yes
N(1) C(1) 1.341(5) . . yes
N(1) C(5) 1.353(5) . . yes
N(2) C(6) 1.344(4) . . yes
N(2) C(10) 1.354(4) . . yes
N(3) C(11) 1.351(5) . . yes
N(3) C(15) 1.337(5) . . yes
N(4) C(32) 1.339(5) . . yes
N(4) C(36) 1.351(5) . . yes
N(5) C(37) 1.355(5) . . yes
N(5) C(41) 1.346(5) . . yes
N(6) C(42) 1.348(5) . . yes
N(6) C(46) 1.330(5) . . yes
C(1) C(2) 1.387(6) . . yes
C(2) C(3) 1.386(6) . . yes
C(3) C(4) 1.380(6) . . yes
C(4) C(5) 1.388(5) . . yes
C(5) C(6) 1.484(5) . . yes
C(6) C(7) 1.384(5) . . yes
C(7) C(8) 1.398(5) . . yes
C(8) C(9) 1.400(5) . . yes
C(9) C(10) 1.375(5) . . yes
C(10) C(11) 1.488(5) . . yes
C(11) C(12) 1.392(5) . . yes
C(12) C(13) 1.383(6) . . yes
C(13) C(14) 1.374(7) . . yes
C(14) C(15) 1.382(6) . . yes
C(16) C(17) 1.509(6) . . yes
C(17) C(18) 1.521(6) . . yes
C(18) C(19) 1.488(6) . . yes
C(19) C(20) 1.520(7) . . yes
C(20) C(21) 1.519(7) . . yes
C(21) C(22) 1.500(7) . . yes
C(22) C(23) 1.519(8) . . yes
C(23) C(24) 1.501(7) . . yes
C(24) C(25) 1.506(9) . . yes
C(25) C(26) 1.520(9) . . yes
C(26) C(27) 1.485(9) . . yes
C(27) C(28) 1.505(9) . . yes
C(28) C(29) 1.526(10) . . yes
C(29) C(30) 1.48(1) . . yes
C(30) C(31) 1.408(10) . . yes
C(32) C(33) 1.373(6) . . yes
C(33) C(34) 1.355(7) . . yes
C(34) C(35) 1.390(6) . . yes
C(35) C(36) 1.388(5) . . yes
C(36) C(37) 1.472(5) . . yes
C(37) C(38) 1.374(5) . . yes
C(38) C(39) 1.393(6) . . yes
C(39) C(40) 1.408(6) . . yes
C(40) C(41) 1.390(6) . . yes
C(41) C(42) 1.482(5) . . yes
C(42) C(43) 1.393(5) . . yes
C(43) C(44) 1.367(6) . . yes
C(44) C(45) 1.377(7) . . yes
C(45) C(46) 1.391(6) . . yes
C(47) C(48) 1.488(8) . . yes
C(48) C(49) 1.517(8) . . yes
C(49) C(50) 1.464(10) . . yes
C(50) C(51) 1.518(9) . . yes
C(51) C(52) 1.476(10) . . yes
C(52) C(53) 1.491(9) . . yes
C(53) C(54) 1.498(9) . . yes
C(54) C(55) 1.463(9) . . yes
C(55) C(56) 1.499(10) . . yes
C(56) C(57) 1.22(1) . . yes
C(57) C(58) 1.52(1) . . yes
C(58) C(59) 1.47(1) . . yes
C(59) C(60) 1.523(10) . . yes
C(60) C(61) 1.471(9) . . yes
C(61) C(62) 1.476(10) . . yes
C(63) C(64) 1.400(6) . . yes
C(63) C(68) 1.419(5) . . yes
C(63) B(1) 1.649(6) . . yes
C(64) C(65) 1.398(6) . . yes
C(65) C(66) 1.385(6) . . yes
C(66) C(67) 1.383(7) . . yes
C(67) C(68) 1.380(6) . . yes
C(69) C(70) 1.403(6) . . yes
C(69) C(74) 1.393(6) . . yes
C(69) B(1) 1.651(6) . . yes
C(70) C(71) 1.389(6) . . yes
C(71) C(72) 1.384(7) . . yes
C(72) C(73) 1.372(6) . . yes
C(73) C(74) 1.389(6) . . yes
C(75) C(76) 1.408(6) . . yes
C(75) C(80) 1.402(6) . . yes
C(75) B(1) 1.651(6) . . yes
C(76) C(77) 1.396(6) . . yes
C(77) C(78) 1.382(6) . . yes
C(78) C(79) 1.373(6) . . yes
C(79) C(80) 1.390(6) . . yes
C(81) C(82) 1.405(5) . . yes
C(81) C(86) 1.398(6) . . yes
C(81) B(1) 1.636(6) . . yes
C(82) C(83) 1.382(6) . . yes
C(83) C(84) 1.379(6) . . yes
C(84) C(85) 1.386(6) . . yes
C(85) C(86) 1.394(6) . . yes
C(87) C(88) 1.401(6) . . yes
C(87) C(92) 1.402(6) . . yes
C(87) B(2) 1.646(6) . . yes
C(88) C(89) 1.387(6) . . yes
C(89) C(90) 1.375(7) . . yes
C(90) C(91) 1.378(7) . . yes
C(91) C(92) 1.374(6) . . yes
C(93) C(94) 1.412(6) . . yes
C(93) C(98) 1.398(6) . . yes
C(93) B(2) 1.629(7) . . yes
C(94) C(95) 1.403(8) . . yes
C(95) C(96) 1.369(9) . . yes
C(96) C(97) 1.372(9) . . yes
C(97) C(98) 1.389(7) . . yes
C(99) C(100) 1.402(6) . . yes
C(99) C(104) 1.395(5) . . yes
C(99) B(2) 1.651(6) . . yes
C(100) C(101) 1.404(6) . . yes
C(101) C(102) 1.370(6) . . yes
C(102) C(103) 1.396(7) . . yes
C(103) C(104) 1.385(6) . . yes
C(105) C(106) 1.393(6) . . yes
C(105) C(110) 1.395(6) . . yes
C(105) B(2) 1.660(6) . . yes
C(106) C(107) 1.389(7) . . yes
C(107) C(108) 1.364(8) . . yes
C(108) C(109) 1.391(8) . . yes
C(109) C(110) 1.405(7) . . yes
C(111) C(112) 1.42(1) . . yes
C(111) C(113) 1.29(1) . . yes

loop_
_geom_contact_atom_site_label_1
_geom_contact_atom_site_label_2
_geom_contact_distance
_geom_contact_site_symmetry_1
_geom_contact_site_symmetry_2
_geom_contact_publ_flag
O(2) C(22) 3.464(7) . 1_565 ?
O(3) C(45) 3.257(8) . 3_756 ?
O(3) C(112) 3.37(2) . 3_756 ?
O(3) C(111) 3.48(1) . 3_756 ?
O(3) O(3) 3.54(2) . 3_756 ?
C(3) C(85) 3.377(6) . 3_757 ?
C(3) C(86) 3.552(6) . 3_757 ?
C(4) C(83) 3.395(6) . 3_757 ?
C(4) C(82) 3.477(6) . 3_757 ?
C(4) C(84) 3.486(6) . 3_757 ?
C(5) C(83) 3.418(5) . 3_757 ?
C(5) C(84) 3.599(6) . 3_757 ?
C(12) C(94) 3.415(7) . 2_646 ?
C(12) C(95) 3.430(7) . 2_646 ?
C(12) C(92) 3.593(6) . 2_646 ?
C(13) C(96) 3.487(8) . 2_646 ?
C(13) C(95) 3.534(7) . 2_646 ?
C(13) C(98) 3.559(6) . 4_455 ?
C(14) C(96) 3.545(7) . 2_646 ?
C(15) C(102) 3.573(6) . 4_455 ?
C(16) C(74) 3.593(6) . 3_757 ?
C(34) C(76) 3.392(7) . 4_455 ?
C(34) C(77) 3.405(7) . 4_455 ?
C(35) C(76) 3.483(6) . 4_455 ?
C(35) C(77) 3.513(7) . 4_455 ?
C(43) C(110) 3.334(6) . . ?
C(43) C(109) 3.422(7) . . ?
C(44) C(110) 3.488(7) . . ?
C(46) C(60) 3.551(7) . 1_545 ?
C(48) C(106) 3.584(8) . . ?

loop_
_geom_torsion_atom_site_label_1
_geom_torsion_atom_site_label_2
_geom_torsion_atom_site_label_3
_geom_torsion_atom_site_label_4
_geom_torsion
_geom_torsion_site_symmetry_1
_geom_torsion_site_symmetry_2
_geom_torsion_site_symmetry_3
_geom_torsion_site_symmetry_4
_geom_torsion_publ_flag
Co(1) N(1) C(1) C(2) -177.9(3) . . . . yes
Co(1) N(1) C(5) C(4) 177.6(3) . . . . yes
Co(1) N(1) C(5) C(6) -2.7(4) . . . . yes
Co(1) N(2) C(6) C(5) -8.3(4) . . . . yes
Co(1) N(2) C(6) C(7) 170.2(3) . . . . yes
Co(1) N(2) C(10) C(9) -169.6(3) . . . . yes
Co(1) N(2) C(10) C(11) 9.5(4) . . . . yes
Co(1) N(3) C(11) C(10) 1.4(4) . . . . yes
Co(1) N(3) C(11) C(12) -177.7(3) . . . . yes
Co(1) N(3) C(15) C(14) 179.2(3) . . . . yes
Co(1) N(4) C(32) C(33) 179.8(3) . . . . yes
Co(1) N(4) C(36) C(35) 179.6(3) . . . . yes
Co(1) N(4) C(36) C(37) -0.7(4) . . . . yes
Co(1) N(5) C(37) C(36) 0.7(4) . . . . yes
Co(1) N(5) C(37) C(38) -178.1(3) . . . . yes
Co(1) N(5) C(41) C(40) 176.7(3) . . . . yes
Co(1) N(5) C(41) C(42) -3.6(4) . . . . yes
Co(1) N(6) C(42) C(41) -7.4(4) . . . . yes
Co(1) N(6) C(42) C(43) 171.4(3) . . . . yes
Co(1) N(6) C(46) C(45) -170.5(3) . . . . yes
O(1) C(8) C(7) C(6) -176.7(4) . . . . yes
O(1) C(8) C(9) C(10) 177.5(4) . . . . yes
O(1) C(16) C(17) C(18) 163.1(4) . . . . yes
O(2) C(39) C(38) C(37) 178.6(4) . . . . yes
O(2) C(39) C(40) C(41) -179.9(4) . . . . yes
O(2) C(47) C(48) C(49) 62.7(6) . . . . yes
N(1) Co(1) N(2) C(6) 5.4(3) . . . . yes
N(1) Co(1) N(2) C(10) 175.8(3) . . . . yes
N(1) Co(1) N(3) C(11) 8.2(5) . . . . yes
N(1) Co(1) N(3) C(15) -171.1(3) . . . . yes
N(1) Co(1) N(4) C(32) -77.3(3) . . . . yes
N(1) Co(1) N(4) C(36) 102.8(3) . . . . yes
N(1) Co(1) N(5) C(37) -92.1(3) . . . . yes
N(1) Co(1) N(5) C(41) 89.8(3) . . . . yes
N(1) Co(1) N(6) C(42) -97.9(3) . . . . yes
N(1) Co(1) N(6) C(46) 74.2(3) . . . . yes
N(1) C(1) C(2) C(3) -0.2(6) . . . . yes
N(1) C(5) C(4) C(3) 1.1(6) . . . . yes
N(1) C(5) C(6) N(2) 6.9(5) . . . . yes
N(1) C(5) C(6) C(7) -171.6(4) . . . . yes
N(2) Co(1) N(1) C(1) 177.4(3) . . . . yes
N(2) Co(1) N(1) C(5) -1.1(3) . . . . yes
N(2) Co(1) N(3) C(11) 2.6(3) . . . . yes
N(2) Co(1) N(3) C(15) -176.8(3) . . . . yes
N(2) Co(1) N(4) C(32) -0.5(3) . . . . yes
N(2) Co(1) N(4) C(36) 179.5(3) . . . . yes
N(2) Co(1) N(5) C(37) -17(1) . . . . yes
N(2) Co(1) N(5) C(41) 164(1) . . . . yes
N(2) Co(1) N(6) C(42) -174.4(3) . . . . yes
N(2) Co(1) N(6) C(46) -2.3(4) . . . . yes
N(2) C(6) C(5) C(4) -173.4(4) . . . . yes
N(2) C(6) C(7) C(8) -1.2(6) . . . . yes
N(2) C(10) C(9) C(8) -0.1(6) . . . . yes
N(2) C(10) C(11) N(3) -6.8(5) . . . . yes
N(2) C(10) C(11) C(12) 172.3(4) . . . . yes
N(3) Co(1) N(1) C(1) 171.8(3) . . . . yes
N(3) Co(1) N(1) C(5) -6.8(5) . . . . yes
N(3) Co(1) N(2) C(6) -177.2(3) . . . . yes
N(3) Co(1) N(2) C(10) -6.8(3) . . . . yes
N(3) Co(1) N(4) C(32) 76.8(3) . . . . yes
N(3) Co(1) N(4) C(36) -103.1(3) . . . . yes
N(3) Co(1) N(5) C(37) 88.4(3) . . . . yes
N(3) Co(1) N(5) C(41) -89.6(3) . . . . yes
N(3) Co(1) N(6) C(42) 108.2(3) . . . . yes
N(3) Co(1) N(6) C(46) -79.7(3) . . . . yes
N(3) C(11) C(10) C(9) 172.3(4) . . . . yes
N(3) C(11) C(12) C(13) -1.6(6) . . . . yes
N(3) C(15) C(14) C(13) -1.6(7) . . . . yes
N(4) Co(1) N(1) C(1) -84.1(3) . . . . yes
N(4) Co(1) N(1) C(5) 97.4(3) . . . . yes
N(4) Co(1) N(2) C(6) -86.7(3) . . . . yes
N(4) Co(1) N(2) C(10) 83.7(3) . . . . yes
N(4) Co(1) N(3) C(11) -96.3(3) . . . . yes
N(4) Co(1) N(3) C(15) 84.4(3) . . . . yes
N(4) Co(1) N(5) C(37) -0.8(3) . . . . yes
N(4) Co(1) N(5) C(41) -178.8(3) . . . . yes
N(4) Co(1) N(6) C(42) 7.2(4) . . . . yes
N(4) Co(1) N(6) C(46) 179.3(3) . . . . yes
N(4) C(32) C(33) C(34) -0.1(7) . . . . yes
N(4) C(36) C(35) C(34) 1.3(6) . . . . yes
N(4) C(36) C(37) N(5) 0.1(5) . . . . yes
N(4) C(36) C(37) C(38) 178.8(4) . . . . yes
N(5) Co(1) N(1) C(1) -7.0(3) . . . . yes
N(5) Co(1) N(1) C(5) 174.4(3) . . . . yes
N(5) Co(1) N(2) C(6) -70(1) . . . . yes
N(5) Co(1) N(2) C(10) 100(1) . . . . yes
N(5) Co(1) N(3) C(11) -173.0(3) . . . . yes
N(5) Co(1) N(3) C(15) 7.7(4) . . . . yes
N(5) Co(1) N(4) C(32) -179.2(3) . . . . yes
N(5) Co(1) N(4) C(36) 0.8(3) . . . . yes
N(5) Co(1) N(6) C(42) 4.3(3) . . . . yes
N(5) Co(1) N(6) C(46) 176.5(4) . . . . yes
N(5) C(37) C(36) C(35) 179.7(4) . . . . yes
N(5) C(37) C(38) C(39) 1.3(6) . . . . yes
N(5) C(41) C(40) C(39) 1.4(6) . . . . yes
N(5) C(41) C(42) N(6) 7.2(5) . . . . yes
N(5) C(41) C(42) C(43) -171.6(3) . . . . yes
N(6) Co(1) N(1) C(1) 69.2(3) . . . . yes
N(6) Co(1) N(1) C(5) -109.3(3) . . . . yes
N(6) Co(1) N(2) C(6) 94.0(3) . . . . yes
N(6) Co(1) N(2) C(10) -95.5(3) . . . . yes
N(6) Co(1) N(3) C(11) 110.8(3) . . . . yes
N(6) Co(1) N(3) C(15) -68.5(3) . . . . yes
N(6) Co(1) N(4) C(32) 177.9(3) . . . . yes
N(6) Co(1) N(4) C(36) -2.0(4) . . . . yes
N(6) Co(1) N(5) C(37) 177.8(3) . . . . yes
N(6) Co(1) N(5) C(41) -0.2(3) . . . . yes
N(6) C(42) C(41) C(40) -173.1(4) . . . . yes
N(6) C(42) C(43) C(44) 0.3(6) . . . . yes
N(6) C(46) C(45) C(44) -0.4(7) . . . . yes
C(1) N(1) C(5) C(4) -1.1(6) . . . . yes
C(1) N(1) C(5) C(6) 178.6(3) . . . . yes
C(1) C(2) C(3) C(4) 0.2(6) . . . . yes
C(2) C(1) N(1) C(5) 0.6(6) . . . . yes
C(2) C(3) C(4) C(5) -0.7(6) . . . . yes
C(3) C(4) C(5) C(6) -178.6(4) . . . . yes
C(4) C(5) C(6) C(7) 8.1(6) . . . . yes
C(5) C(6) N(2) C(10) -178.7(3) . . . . yes
C(5) C(6) C(7) C(8) 177.2(4) . . . . yes
C(6) N(2) C(10) C(9) 0.8(5) . . . . yes
C(6) N(2) C(10) C(11) 179.9(3) . . . . yes
C(6) C(7) C(8) C(9) 1.9(6) . . . . yes
C(7) C(6) N(2) C(10) -0.1(5) . . . . yes
C(7) C(8) O(1) C(16) -6.3(6) . . . . yes
C(7) C(8) C(9) C(10) -1.2(6) . . . . yes
C(8) O(1) C(16) C(17) -179.5(3) . . . . yes
C(8) C(9) C(10) C(11) -179.2(4) . . . . yes
C(9) C(8) O(1) C(16) 175.0(4) . . . . yes
C(9) C(10) C(11) C(12) -8.6(6) . . . . yes
C(10) C(11) N(3) C(15) -179.2(3) . . . . yes
C(10) C(11) C(12) C(13) 179.3(4) . . . . yes
C(11) N(3) C(15) C(14) -0.1(6) . . . . yes
C(11) C(12) C(13) C(14) -0.1(7) . . . . yes
C(12) C(11) N(3) C(15) 1.7(6) . . . . yes
C(12) C(13) C(14) C(15) 1.7(7) . . . . yes
C(16) C(17) C(18) C(19) 175.1(4) . . . . yes
C(17) C(18) C(19) C(20) 172.7(4) . . . . yes
C(18) C(19) C(20) C(21) -179.8(4) . . . . yes
C(19) C(20) C(21) C(22) 175.4(4) . . . . yes
C(20) C(21) C(22) C(23) 64.5(6) . . . . yes
C(21) C(22) C(23) C(24) 172.9(5) . . . . yes
C(22) C(23) C(24) C(25) 168.5(5) . . . . yes
C(23) C(24) C(25) C(26) 73.6(7) . . . . yes
C(24) C(25) C(26) C(27) -177.3(6) . . . . yes
C(25) C(26) C(27) C(28) -173.3(6) . . . . yes
C(26) C(27) C(28) C(29) -170.7(6) . . . . yes
C(27) C(28) C(29) C(30) 70.3(8) . . . . yes
C(28) C(29) C(30) C(31) -177.0(6) . . . . yes
C(32) N(4) C(36) C(35) -0.3(6) . . . . yes
C(32) N(4) C(36) C(37) 179.3(3) . . . . yes
C(32) C(33) C(34) C(35) 1.1(8) . . . . yes
C(33) C(32) N(4) C(36) -0.3(6) . . . . yes
C(33) C(34) C(35) C(36) -1.6(7) . . . . yes
C(34) C(35) C(36) C(37) -178.4(4) . . . . yes
C(35) C(36) C(37) C(38) -1.5(6) . . . . yes
C(36) C(37) N(5) C(41) 178.7(3) . . . . yes
C(36) C(37) C(38) C(39) -177.4(4) . . . . yes
C(37) N(5) C(41) C(40) -1.3(5) . . . . yes
C(37) N(5) C(41) C(42) 178.4(3) . . . . yes
C(37) C(38) C(39) C(40) -1.1(6) . . . . yes
C(38) C(37) N(5) C(41) -0.1(5) . . . . yes
C(38) C(39) O(2) C(47) -172.9(4) . . . . yes
C(38) C(39) C(40) C(41) -0.2(6) . . . . yes
C(39) O(2) C(47) C(48) 77.7(5) . . . . yes
C(39) C(40) C(41) C(42) -178.3(4) . . . . yes
C(40) C(39) O(2) C(47) 6.9(7) . . . . yes
C(40) C(41) C(42) C(43) 8.1(6) . . . . yes
C(41) C(42) N(6) C(46) 179.8(3) . . . . yes
C(41) C(42) C(43) C(44) 179.0(4) . . . . yes
C(42) N(6) C(46) C(45) 1.4(6) . . . . yes
C(42) C(43) C(44) C(45) 0.8(7) . . . . yes
C(43) C(42) N(6) C(46) -1.4(6) . . . . yes
C(43) C(44) C(45) C(46) -0.8(7) . . . . yes
C(47) C(48) C(49) C(50) 66.1(7) . . . . yes
C(48) C(49) C(50) C(51) 61.2(9) . . . . yes
C(49) C(50) C(51) C(52) -168.5(6) . . . . yes
C(50) C(51) C(52) C(53) 178.0(5) . . . . yes
C(51) C(52) C(53) C(54) -171.2(5) . . . . yes
C(52) C(53) C(54) C(55) -178.3(5) . . . . yes
C(53) C(54) C(55) C(56) -177.7(6) . . . . yes
C(54) C(55) C(56) C(57) 162(1) . . . . yes
C(55) C(56) C(57) C(58) -178.0(9) . . . . yes
C(56) C(57) C(58) C(59) 90(1) . . . . yes
C(57) C(58) C(59) C(60) 171.7(8) . . . . yes
C(58) C(59) C(60) C(61) 178.8(6) . . . . yes
C(59) C(60) C(61) C(62) 179.9(6) . . . . yes
C(63) C(64) C(65) C(66) 0.5(6) . . . . yes
C(63) C(68) C(67) C(66) 0.3(7) . . . . yes
C(63) B(1) C(69) C(70) 40.3(5) . . . . yes
C(63) B(1) C(69) C(74) -144.9(4) . . . . yes
C(63) B(1) C(75) C(76) 90.9(4) . . . . yes
C(63) B(1) C(75) C(80) -83.8(4) . . . . yes
C(63) B(1) C(81) C(82) 157.3(3) . . . . yes
C(63) B(1) C(81) C(86) -27.9(5) . . . . yes
C(64) C(63) C(68) C(67) -0.4(6) . . . . yes
C(64) C(63) B(1) C(69) -156.0(4) . . . . yes
C(64) C(63) B(1) C(75) 81.5(4) . . . . yes
C(64) C(63) B(1) C(81) -38.5(5) . . . . yes
C(64) C(65) C(66) C(67) -0.5(7) . . . . yes
C(65) C(64) C(63) C(68) -0.1(6) . . . . yes
C(65) C(64) C(63) B(1) -173.4(4) . . . . yes
C(65) C(66) C(67) C(68) 0.1(7) . . . . yes
C(67) C(68) C(63) B(1) 173.1(4) . . . . yes
C(68) C(63) B(1) C(69) 31.1(5) . . . . yes
C(68) C(63) B(1) C(75) -91.4(4) . . . . yes
C(68) C(63) B(1) C(81) 148.6(4) . . . . yes
C(69) C(70) C(71) C(72) -0.6(7) . . . . yes
C(69) C(74) C(73) C(72) -0.5(7) . . . . yes
C(69) B(1) C(75) C(76) -30.3(5) . . . . yes
C(69) B(1) C(75) C(80) 155.0(4) . . . . yes
C(69) B(1) C(81) C(82) -81.0(4) . . . . yes
C(69) B(1) C(81) C(86) 93.8(4) . . . . yes
C(70) C(69) C(74) C(73) -0.9(6) . . . . yes
C(70) C(69) B(1) C(75) 157.0(4) . . . . yes
C(70) C(69) B(1) C(81) -82.9(4) . . . . yes
C(70) C(71) C(72) C(73) -0.9(7) . . . . yes
C(71) C(70) C(69) C(74) 1.4(6) . . . . yes
C(71) C(70) C(69) B(1) 176.6(4) . . . . yes
C(71) C(72) C(73) C(74) 1.4(7) . . . . yes
C(73) C(74) C(69) B(1) -176.0(4) . . . . yes
C(74) C(69) B(1) C(75) -28.2(5) . . . . yes
C(74) C(69) B(1) C(81) 91.9(4) . . . . yes
C(75) C(76) C(77) C(78) 0.6(7) . . . . yes
C(75) C(80) C(79) C(78) 1.0(7) . . . . yes
C(75) B(1) C(81) C(82) 41.1(5) . . . . yes
C(75) B(1) C(81) C(86) -144.0(4) . . . . yes
C(76) C(75) C(80) C(79) 0.1(6) . . . . yes
C(76) C(75) B(1) C(81) -146.8(4) . . . . yes
C(76) C(77) C(78) C(79) 0.5(7) . . . . yes
C(77) C(76) C(75) C(80) -0.9(6) . . . . yes
C(77) C(76) C(75) B(1) -175.9(4) . . . . yes
C(77) C(78) C(79) C(80) -1.3(7) . . . . yes
C(79) C(80) C(75) B(1) 175.3(4) . . . . yes
C(80) C(75) B(1) C(81) 38.5(5) . . . . yes
C(81) C(82) C(83) C(84) 1.1(6) . . . . yes
C(81) C(86) C(85) C(84) 0.2(7) . . . . yes
C(82) C(81) C(86) C(85) 0.4(6) . . . . yes
C(82) C(83) C(84) C(85) -0.5(6) . . . . yes
C(83) C(82) C(81) C(86) -1.1(6) . . . . yes
C(83) C(82) C(81) B(1) 174.3(4) . . . . yes
C(83) C(84) C(85) C(86) -0.1(7) . . . . yes
C(85) C(86) C(81) B(1) -174.7(4) . . . . yes
C(87) C(88) C(89) C(90) 0.8(7) . . . . yes
C(87) C(92) C(91) C(90) -0.2(7) . . . . yes
C(87) B(2) C(93) C(94) 65.0(5) . . . . yes
C(87) B(2) C(93) C(98) -112.1(4) . . . . yes
C(87) B(2) C(99) C(100) 166.0(4) . . . . yes
C(87) B(2) C(99) C(104) -20.0(5) . . . . yes
C(87) B(2) C(105) C(106) -124.2(4) . . . . yes
C(87) B(2) C(105) C(110) 57.6(5) . . . . yes
C(88) C(87) C(92) C(91) -0.2(6) . . . . yes
C(88) C(87) B(2) C(93) -109.1(4) . . . . yes
C(88) C(87) B(2) C(99) 127.8(4) . . . . yes
C(88) C(87) B(2) C(105) 11.7(6) . . . . yes
C(88) C(89) C(90) C(91) -1.2(7) . . . . yes
C(89) C(88) C(87) C(92) -0.1(6) . . . . yes
C(89) C(88) C(87) B(2) 175.9(4) . . . . yes
C(89) C(90) C(91) C(92) 0.9(7) . . . . yes
C(91) C(92) C(87) B(2) -176.5(4) . . . . yes
C(92) C(87) B(2) C(93) 66.7(5) . . . . yes
C(92) C(87) B(2) C(99) -56.4(5) . . . . yes
C(92) C(87) B(2) C(105) -172.5(4) . . . . yes
C(93) C(94) C(95) C(96) 2.0(8) . . . . yes
C(93) C(98) C(97) C(96) 0.9(8) . . . . yes
C(93) B(2) C(99) C(100) 47.9(5) . . . . yes
C(93) B(2) C(99) C(104) -138.0(4) . . . . yes
C(93) B(2) C(105) C(106) -6.8(6) . . . . yes
C(93) B(2) C(105) C(110) 175.0(4) . . . . yes
C(94) C(93) C(98) C(97) 1.2(6) . . . . yes
C(94) C(93) B(2) C(99) -174.0(4) . . . . yes
C(94) C(93) B(2) C(105) -56.6(5) . . . . yes
C(94) C(95) C(96) C(97) 0.2(9) . . . . yes
C(95) C(94) C(93) C(98) -2.6(7) . . . . yes
C(95) C(94) C(93) B(2) 179.9(4) . . . . yes
C(95) C(96) C(97) C(98) -1.6(9) . . . . yes
C(97) C(98) C(93) B(2) 178.5(4) . . . . yes
C(98) C(93) B(2) C(99) 8.8(6) . . . . yes
C(98) C(93) B(2) C(105) 126.2(4) . . . . yes
C(99) C(100) C(101) C(102) -2.1(7) . . . . yes
C(99) C(104) C(103) C(102) -1.2(7) . . . . yes
C(99) B(2) C(105) C(106) 116.2(4) . . . . yes
C(99) B(2) C(105) C(110) -62.0(5) . . . . yes
C(100) C(99) C(104) C(103) -0.2(6) . . . . yes
C(100) C(99) B(2) C(105) -73.2(5) . . . . yes
C(100) C(101) C(102) C(103) 0.6(7) . . . . yes
C(101) C(100) C(99) C(104) 1.8(6) . . . . yes
C(101) C(100) C(99) B(2) 176.4(4) . . . . yes
C(101) C(102) C(103) C(104) 1.0(7) . . . . yes
C(103) C(104) C(99) B(2) -174.6(4) . . . . yes
C(104) C(99) B(2) C(105) 100.8(4) . . . . yes
C(105) C(106) C(107) C(108) 1.3(8) . . . . yes
C(105) C(110) C(109) C(108) 1.5(8) . . . . yes
C(106) C(105) C(110) C(109) -0.4(7) . . . . yes
C(106) C(107) C(108) C(109) -0.2(8) . . . . yes
C(107) C(106) C(105) C(110) -1.0(7) . . . . yes
C(107) C(106) C(105) B(2) -179.2(4) . . . . yes
C(107) C(108) C(109) C(110) -1.2(8) . . . . yes
C(109) C(110) C(105) B(2) 177.9(4) . . . . yes
C(109) C(110) C(105) B(2) 177.9(4) . . . . yes
